data_7223300
loop_
_publ_author_name
'Cappelli, Andrea'
'Razzano, Vincenzo'
'Fabio, Giuseppe'
'Paolino, Marco'
'Grisci, Giorgio'
'Giuliani, Germano'
'Donati, Alessandro'
'Mendichi, Raniero'
'Mr\'oz, Wojciech'
'Villafiorita-Monteleone, Francesca'
'Botta, chiara'

_publ_section_title
;
 Side Chain Engineering in \p-Stacked Polybenzofulvene Derivatives Bearing
 Electron-Rich Chromophores for OLED Applications
;
_journal_name_full 'RSC Adv.'
_journal_paper_doi 10.1039/C5RA21164F
_journal_year 2015
_chemical_formula_moiety 'C31 H23 N O3'
_chemical_formula_sum 'C31 H23 N O3'
_chemical_formula_weight 457.50
_chemical_name_systematic
;

ethyl 6-(9-methyl-9H-carbazol-3-yl)-1-oxo-3-phenyl-1H-indene-2-carboxylate
;
_space_group_crystal_system monoclinic
_space_group_IT_number 14
_space_group_name_Hall '-P 2yn'
_space_group_name_H-M_alt 'P 1 21/n 1'
_symmetry_space_group_name_Hall '-P 2yn'
_symmetry_space_group_name_H-M 'P 1 21/n 1'
_atom_sites_solution_hydrogens geom
_audit_creation_method SHELXL-2013
_audit_update_record
;
2015-05-02 deposited with the CCDC.
2015-11-16 downloaded from the CCDC.
;
_cell_angle_alpha 90
_cell_angle_beta 93.682(15)
_cell_angle_gamma 90
_cell_formula_units_Z 4
_cell_length_a 9.1488(12)
_cell_length_b 12.408(3)
_cell_length_c 20.320(4)
_cell_measurement_temperature 293(2)
_cell_volume 2301.9(8)
_computing_cell_refinement
;
CrysAlisPro, Oxford Diffraction Ltd.,
Version 1.171.33.42 (release 29-05-2009 CrysAlis171 .NET)
(compiled May 29 2009,17:40:42)
;
_computing_data_collection
;
CrysAlisPro, Oxford Diffraction Ltd.,
Version 1.171.33.42 (release 29-05-2009 CrysAlis171 .NET)
(compiled May 29 2009,17:40:42)
;
_computing_data_reduction
;
CrysAlisPro, Oxford Diffraction Ltd.,
Version 1.171.33.42 (release 29-05-2009 CrysAlis171 .NET)
(compiled May 29 2009,17:40:42)
;
_computing_molecular_graphics 'Ortep-3 for Windows (Farrugia, 1997)'
_computing_publication_material 'WinGX publication routines (Farrugia, 1999)'
_computing_structure_refinement 'SHELXL-2013 (Sheldrick, 2013)'
_diffrn_ambient_temperature 293(2)
_diffrn_detector_area_resol_mean 16.0827
_diffrn_measured_fraction_theta_full 1.000
_diffrn_measured_fraction_theta_max 0.877
_diffrn_measurement_device_type 'Xcalibur, Sapphire3'
_diffrn_measurement_method '\w scans'
_diffrn_radiation_monochromator graphite
_diffrn_radiation_source 'Enhance (Mo) X-ray Source'
_diffrn_radiation_type MoK\a
_diffrn_radiation_wavelength 0.71073
_diffrn_reflns_av_R_equivalents 0.1031
_diffrn_reflns_av_unetI/netI 0.1754
_diffrn_reflns_laue_measured_fraction_full 1.000
_diffrn_reflns_laue_measured_fraction_max 0.877
_diffrn_reflns_limit_h_max 11
_diffrn_reflns_limit_h_min -12
_diffrn_reflns_limit_k_max 15
_diffrn_reflns_limit_k_min -11
_diffrn_reflns_limit_l_max 27
_diffrn_reflns_limit_l_min -27
_diffrn_reflns_number 17755
_diffrn_reflns_point_group_measured_fraction_full 1.000
_diffrn_reflns_point_group_measured_fraction_max 0.877
_diffrn_reflns_theta_full 25.242
_diffrn_reflns_theta_max 29.105
_diffrn_reflns_theta_min 2.387
_exptl_absorpt_coefficient_mu 0.085
_exptl_absorpt_correction_T_max 1.00000
_exptl_absorpt_correction_T_min 0.81472
_exptl_absorpt_correction_type multi-scan
_exptl_absorpt_process_details
;
CrysAlisPro, Oxford Diffraction Ltd.,
Version 1.171.33.66 (release 28-04-2010 CrysAlis171 .NET)
(compiled Apr 28 2010,14:27:37)
Empirical absorption correction using spherical harmonics,
 implemented in SCALE3 ABSPACK scaling algorithm.
;
_exptl_crystal_density_diffrn 1.320
_exptl_crystal_F_000 960
_refine_diff_density_max 0.183
_refine_diff_density_min -0.182
_refine_diff_density_rms 0.041
_refine_ls_extinction_method none
_refine_ls_goodness_of_fit_ref 0.727
_refine_ls_hydrogen_treatment constr
_refine_ls_matrix_type full
_refine_ls_number_parameters 329
_refine_ls_number_reflns 5415
_refine_ls_number_restraints 0
_refine_ls_restrained_S_all 0.727
_refine_ls_R_factor_all 0.1681
_refine_ls_R_factor_gt 0.0497
_refine_ls_shift/su_max 0.017
_refine_ls_shift/su_mean 0.001
_refine_ls_structure_factor_coef Fsqd
_refine_ls_weighting_details 'w=1/[\s^2^(Fo^2^)+(0.0353P)^2^] where P=(Fo^2^+2Fc^2^)/3'
_refine_ls_weighting_scheme calc
_refine_ls_wR_factor_gt 0.0919
_refine_ls_wR_factor_ref 0.1087
_reflns_number_gt 1865
_reflns_number_total 5415
_reflns_threshold_expression 'I > 2\s(I)'
_cod_data_source_file c5ra21164f2.cif
_cod_data_source_block VC1548
_cod_original_cell_volume 2302.0(7)
_cod_database_code 7223300
_shelx_space_group_comment
;
The symmetry employed for this shelxl refinement is uniquely defined
by the following loop, which should always be used as a source of
symmetry information in preference to the above space-group names.
They are only intended as comments.
;
_cell_oxdiff_measurement_reflns_used 2967

loop_
_space_group_symop_operation_xyz
'x, y, z'
'-x+1/2, y+1/2, -z+1/2'
'-x, -y, -z'
'x-1/2, -y-1/2, z-1/2'

loop_
_atom_site_label
_atom_site_type_symbol
_atom_site_fract_x
_atom_site_fract_y
_atom_site_fract_z
_atom_site_U_iso_or_equiv
_atom_site_adp_type
_atom_site_occupancy
_atom_site_site_symmetry_order
_atom_site_calc_flag
_atom_site_refinement_flags_posn
_atom_site_refinement_flags_adp
_atom_site_refinement_flags_occupancy
_atom_site_disorder_assembly
_atom_site_disorder_group
C1 C 0.2500(2) 0.0498(2) 0.09169(12) 0.0516(7) Uani 1 1 d . . . . .
O1 O 0.14722(16) 0.10286(16) 0.07037(9) 0.0753(6) Uani 1 1 d . . . . .
C2 C 0.2485(2) -0.0453(2) 0.13688(12) 0.0433(6) Uani 1 1 d . . . . .
C3 C 0.3889(2) -0.07927(19) 0.15059(10) 0.0385(6) Uani 1 1 d . . . . .
C4 C 0.4900(2) -0.00928(19) 0.11638(11) 0.0395(6) Uani 1 1 d . . . . .
C5 C 0.6406(2) -0.0083(2) 0.11351(11) 0.0442(6) Uani 1 1 d . . . . .
H5 H 0.6977 -0.0616 0.1346 0.053 Uiso 1 1 calc R U . . .
C6 C 0.7056(2) 0.0732(2) 0.07879(11) 0.0450(6) Uani 1 1 d . . . . .
H6 H 0.8071 0.0738 0.0775 0.054 Uiso 1 1 calc R U . . .
C7 C 0.6249(2) 0.1542(2) 0.04578(11) 0.0423(6) Uani 1 1 d . . . . .
C8 C 0.4708(2) 0.1479(2) 0.04602(11) 0.0478(7) Uani 1 1 d . . . . .
H8 H 0.4123 0.1972 0.0221 0.057 Uiso 1 1 calc R U . . .
C9 C 0.4081(2) 0.0691(2) 0.08154(11) 0.0426(6) Uani 1 1 d . . . . .
C10 C 0.1108(3) -0.0863(2) 0.16028(14) 0.0505(7) Uani 1 1 d . . . . .
O2 O -0.00634(16) -0.07700(15) 0.13034(9) 0.0696(6) Uani 1 1 d . . . . .
O3 O 0.12679(16) -0.12926(15) 0.22033(9) 0.0695(6) Uani 1 1 d . . . . .
C11 C -0.0018(3) -0.1799(3) 0.2451(2) 0.0996(12) Uani 1 1 d . . . . .
H11A H -0.0697 -0.1246 0.2576 0.120 Uiso 0.51(2) 1 calc R U P A 1
H11B H -0.0505 -0.2230 0.2104 0.120 Uiso 0.51(2) 1 calc R U P A 1
H11C H -0.0257 -0.1436 0.2853 0.120 Uiso 0.49(2) 1 calc R U P A 2
H11D H -0.0839 -0.1703 0.2130 0.120 Uiso 0.49(2) 1 calc R U P A 2
C12A C 0.0343(13) -0.243(2) 0.2976(11) 0.186(11) Uani 0.51(2) 1 d . . P A 1
H12A H 0.0837 -0.3062 0.2833 0.280 Uiso 0.51(2) 1 calc R U P A 1
H12B H -0.0529 -0.2636 0.3182 0.280 Uiso 0.51(2) 1 calc R U P A 1
H12C H 0.0978 -0.2039 0.3285 0.280 Uiso 0.51(2) 1 calc R U P A 1
C12B C 0.0161(13) -0.2891(8) 0.2581(8) 0.086(4) Uani 0.49(2) 1 d . . P A 2
H12D H 0.0004 -0.3291 0.2178 0.128 Uiso 0.49(2) 1 calc R U P A 2
H12E H -0.0535 -0.3117 0.2887 0.128 Uiso 0.49(2) 1 calc R U P A 2
H12F H 0.1136 -0.3020 0.2767 0.128 Uiso 0.49(2) 1 calc R U P A 2
C13 C 0.6951(2) 0.2435(2) 0.01186(11) 0.0403(6) Uani 1 1 d . . . . .
C14 C 0.6173(2) 0.3413(2) -0.00016(12) 0.0543(7) Uani 1 1 d . . . . .
H14 H 0.5223 0.3463 0.0133 0.065 Uiso 1 1 calc R U . . .
C15 C 0.6755(2) 0.4292(2) -0.03089(12) 0.0550(7) Uani 1 1 d . . . . .
H15 H 0.6210 0.4918 -0.0384 0.066 Uiso 1 1 calc R U . . .
C16 C 0.8169(2) 0.4214(2) -0.05012(11) 0.0460(6) Uani 1 1 d . . . . .
N17 N 0.9005(2) 0.49552(17) -0.08061(10) 0.0515(6) Uani 1 1 d . . . . .
C18 C 1.0353(2) 0.4511(2) -0.09059(11) 0.0467(7) Uani 1 1 d . . . . .
C19 C 1.1546(3) 0.4952(2) -0.11858(12) 0.0611(8) Uani 1 1 d . . . . .
H19 H 1.1520 0.5654 -0.1346 0.073 Uiso 1 1 calc R U . . .
C20 C 1.2774(3) 0.4328(3) -0.12223(13) 0.0680(8) Uani 1 1 d . . . . .
H20 H 1.3590 0.4613 -0.1411 0.082 Uiso 1 1 calc R U . . .
C21 C 1.2826(3) 0.3277(3) -0.09839(13) 0.0610(8) Uani 1 1 d . . . . .
H21 H 1.3668 0.2868 -0.1023 0.073 Uiso 1 1 calc R U . . .
C22 C 1.1658(2) 0.2836(2) -0.06932(12) 0.0529(7) Uani 1 1 d . . . . .
H22 H 1.1704 0.2138 -0.0527 0.063 Uiso 1 1 calc R U . . .
C23 C 1.0394(2) 0.3460(2) -0.06527(11) 0.0451(7) Uani 1 1 d . . . . .
C24 C 0.8990(2) 0.3259(2) -0.03875(11) 0.0419(6) Uani 1 1 d . . . . .
C25 C 0.8374(2) 0.2383(2) -0.00784(11) 0.0447(6) Uani 1 1 d . . . . .
H25 H 0.8920 0.1758 -0.0003 0.054 Uiso 1 1 calc R U . . .
C26 C 0.8510(3) 0.6018(2) -0.10280(13) 0.0657(8) Uani 1 1 d . . . . .
H26A H 0.7656 0.6217 -0.0805 0.099 Uiso 1 1 calc R U . . .
H26B H 0.8273 0.6002 -0.1495 0.099 Uiso 1 1 calc R U . . .
H26C H 0.9273 0.6535 -0.0930 0.099 Uiso 1 1 calc R U . . .
C1' C 0.4384(2) -0.1721(2) 0.19082(11) 0.0419(6) Uani 1 1 d . . . . .
C2' C 0.3703(2) -0.2717(2) 0.18352(12) 0.0527(7) Uani 1 1 d . . . . .
H2' H 0.2925 -0.2803 0.1522 0.063 Uiso 1 1 calc R U . . .
C3' C 0.4163(3) -0.3579(2) 0.22211(14) 0.0636(8) Uani 1 1 d . . . . .
H3' H 0.3697 -0.4242 0.2166 0.076 Uiso 1 1 calc R U . . .
C4' C 0.5303(3) -0.3464(2) 0.26858(14) 0.0666(8) Uani 1 1 d . . . . .
H4' H 0.5600 -0.4045 0.2951 0.080 Uiso 1 1 calc R U . . .
C5' C 0.6003(3) -0.2493(3) 0.27590(13) 0.0602(8) Uani 1 1 d . . . . .
H5' H 0.6785 -0.2421 0.3071 0.072 Uiso 1 1 calc R U . . .
C6' C 0.5563(2) -0.1620(2) 0.23747(12) 0.0502(7) Uani 1 1 d . . . . .
H6' H 0.6052 -0.0965 0.2427 0.060 Uiso 1 1 calc R U . . .

loop_
_atom_site_aniso_label
_atom_site_aniso_U_11
_atom_site_aniso_U_22
_atom_site_aniso_U_33
_atom_site_aniso_U_23
_atom_site_aniso_U_13
_atom_site_aniso_U_12
C1 0.0389(14) 0.056(2) 0.0589(17) 0.0024(16) -0.0029(13) 0.0064(13)
O1 0.0396(9) 0.0785(16) 0.1069(16) 0.0347(13) -0.0026(10) 0.0134(10)
C2 0.0376(13) 0.0408(18) 0.0509(16) 0.0016(14) -0.0003(12) 0.0007(12)
C3 0.0386(12) 0.0359(16) 0.0403(14) -0.0017(13) -0.0025(11) 0.0040(12)
C4 0.0359(12) 0.0399(17) 0.0423(15) 0.0009(13) -0.0024(11) 0.0044(12)
C5 0.0389(13) 0.0437(18) 0.0488(15) 0.0069(13) -0.0064(11) 0.0067(12)
C6 0.0308(11) 0.0502(19) 0.0535(16) -0.0011(15) -0.0016(11) 0.0038(12)
C7 0.0352(13) 0.0472(18) 0.0443(15) -0.0004(14) 0.0006(11) 0.0059(12)
C8 0.0387(14) 0.0517(19) 0.0520(16) 0.0085(15) -0.0039(12) 0.0108(12)
C9 0.0371(13) 0.0448(18) 0.0457(15) 0.0048(14) 0.0006(11) 0.0023(12)
C10 0.0466(15) 0.0357(18) 0.070(2) -0.0008(16) 0.0091(15) 0.0018(13)
O2 0.0375(9) 0.0689(15) 0.1003(15) 0.0058(12) -0.0109(10) -0.0006(9)
O3 0.0480(10) 0.0780(16) 0.0840(14) 0.0266(13) 0.0155(10) -0.0020(10)
C11 0.0625(19) 0.104(4) 0.136(3) 0.046(3) 0.034(2) -0.005(2)
C12A 0.080(6) 0.32(3) 0.159(15) 0.149(16) -0.032(8) -0.067(10)
C12B 0.071(6) 0.063(7) 0.123(10) 0.038(6) 0.006(6) -0.003(5)
C13 0.0321(12) 0.0448(18) 0.0436(15) 0.0003(13) -0.0007(11) 0.0048(12)
C14 0.0415(14) 0.058(2) 0.0636(18) -0.0041(17) 0.0065(13) 0.0074(14)
C15 0.0499(15) 0.047(2) 0.0674(18) 0.0023(16) -0.0013(13) 0.0123(13)
C16 0.0432(14) 0.0454(19) 0.0488(16) 0.0018(15) -0.0010(12) 0.0000(13)
N17 0.0537(12) 0.0422(15) 0.0579(14) 0.0101(12) -0.0027(11) 0.0051(12)
C18 0.0432(15) 0.051(2) 0.0456(15) 0.0023(15) -0.0018(12) 0.0011(13)
C19 0.0650(17) 0.062(2) 0.0562(18) 0.0082(16) 0.0012(14) -0.0062(16)
C20 0.0591(17) 0.082(3) 0.0642(19) 0.0009(19) 0.0125(14) -0.0107(18)
C21 0.0526(16) 0.066(2) 0.0649(19) -0.0022(17) 0.0066(14) 0.0009(15)
C22 0.0453(14) 0.055(2) 0.0579(18) 0.0017(15) 0.0015(13) 0.0000(14)
C23 0.0409(14) 0.049(2) 0.0446(16) 0.0003(14) -0.0014(12) 0.0027(13)
C24 0.0393(13) 0.0390(18) 0.0464(15) -0.0011(14) -0.0059(12) 0.0010(12)
C25 0.0411(14) 0.0394(17) 0.0525(16) 0.0009(14) -0.0050(12) 0.0070(12)
C26 0.0709(16) 0.053(2) 0.0723(19) 0.0143(17) -0.0038(14) 0.0059(15)
C1' 0.0374(12) 0.0403(18) 0.0480(16) -0.0006(14) 0.0021(12) 0.0029(12)
C2' 0.0498(15) 0.048(2) 0.0588(18) -0.0030(16) -0.0082(13) -0.0008(14)
C3' 0.0678(18) 0.045(2) 0.077(2) 0.0024(18) -0.0018(16) -0.0057(15)
C4' 0.0724(19) 0.052(2) 0.074(2) 0.0190(18) -0.0017(17) 0.0108(16)
C5' 0.0543(15) 0.068(2) 0.0568(18) 0.0100(18) -0.0106(13) 0.0038(16)
C6' 0.0494(14) 0.0488(19) 0.0515(16) -0.0002(16) -0.0046(13) -0.0030(13)

loop_
_atom_type_symbol
_atom_type_description
_atom_type_scat_dispersion_real
_atom_type_scat_dispersion_imag
_atom_type_scat_source
C C 0.0033 0.0016 'International Tables Vol C Tables 4.2.6.8 and 6.1.1.4'
H H 0.0000 0.0000 'International Tables Vol C Tables 4.2.6.8 and 6.1.1.4'
O O 0.0106 0.0060 'International Tables Vol C Tables 4.2.6.8 and 6.1.1.4'
N N 0.0061 0.0033 'International Tables Vol C Tables 4.2.6.8 and 6.1.1.4'

loop_
_geom_angle_atom_site_label_1
_geom_angle_atom_site_label_2
_geom_angle_atom_site_label_3
_geom_angle
O1 C1 C9 127.0(2)
O1 C1 C2 127.9(2)
C9 C1 C2 105.0(2)
C3 C2 C10 130.1(2)
C3 C2 C1 108.92(19)
C10 C2 C1 120.9(2)
C2 C3 C1' 127.6(2)
C2 C3 C4 109.4(2)
C1' C3 C4 122.97(18)
C5 C4 C9 118.5(2)
C5 C4 C3 133.0(2)
C9 C4 C3 108.51(17)
C4 C5 C6 119.2(2)
C4 C5 H5 120.4
C6 C5 H5 120.4
C5 C6 C7 122.59(19)
C5 C6 H6 118.7
C7 C6 H6 118.7
C6 C7 C8 117.2(2)
C6 C7 C13 122.25(19)
C8 C7 C13 120.5(2)
C9 C8 C7 119.7(2)
C9 C8 H8 120.2
C7 C8 H8 120.2
C8 C9 C4 122.63(19)
C8 C9 C1 129.2(2)
C4 C9 C1 108.2(2)
O2 C10 O3 122.9(2)
O2 C10 C2 124.0(3)
O3 C10 C2 113.0(2)
C10 O3 C11 116.6(2)
C12A C11 O3 111.3(6)
C12B C11 O3 113.6(5)
C12A C11 H11A 109.4
O3 C11 H11A 109.4
C12A C11 H11B 109.4
O3 C11 H11B 109.4
H11A C11 H11B 108.0
C12B C11 H11C 108.9
O3 C11 H11C 108.9
C12B C11 H11D 108.9
O3 C11 H11D 108.9
H11C C11 H11D 107.7
C11 C12A H12A 109.5
C11 C12A H12B 109.5
H12A C12A H12B 109.5
C11 C12A H12C 109.5
H12A C12A H12C 109.5
H12B C12A H12C 109.5
C11 C12B H12D 109.5
C11 C12B H12E 109.5
H12D C12B H12E 109.5
C11 C12B H12F 109.5
H12D C12B H12F 109.5
H12E C12B H12F 109.5
C25 C13 C14 117.3(2)
C25 C13 C7 123.0(2)
C14 C13 C7 119.6(2)
C15 C14 C13 123.3(2)
C15 C14 H14 118.3
C13 C14 H14 118.3
C16 C15 C14 118.0(2)
C16 C15 H15 121.0
C14 C15 H15 121.0
N17 C16 C15 130.0(2)
N17 C16 C24 109.26(19)
C15 C16 C24 120.7(2)
C16 N17 C18 109.2(2)
C16 N17 C26 125.15(19)
C18 N17 C26 125.5(2)
C19 C18 N17 130.0(3)
C19 C18 C23 121.2(2)
N17 C18 C23 108.7(2)
C20 C19 C18 118.2(3)
C20 C19 H19 120.9
C18 C19 H19 120.9
C19 C20 C21 121.4(2)
C19 C20 H20 119.3
C21 C20 H20 119.3
C22 C21 C20 121.0(2)
C22 C21 H21 119.5
C20 C21 H21 119.5
C21 C22 C23 118.4(3)
C21 C22 H22 120.8
C23 C22 H22 120.8
C22 C23 C18 119.7(2)
C22 C23 C24 133.2(3)
C18 C23 C24 107.1(2)
C25 C24 C16 120.1(2)
C25 C24 C23 134.2(2)
C16 C24 C23 105.7(2)
C13 C25 C24 120.6(2)
C13 C25 H25 119.7
C24 C25 H25 119.7
N17 C26 H26A 109.5
N17 C26 H26B 109.5
H26A C26 H26B 109.5
N17 C26 H26C 109.5
H26A C26 H26C 109.5
H26B C26 H26C 109.5
C2' C1' C6' 118.3(2)
C2' C1' C3 121.3(2)
C6' C1' C3 120.4(2)
C3' C2' C1' 120.8(2)
C3' C2' H2' 119.6
C1' C2' H2' 119.6
C4' C3' C2' 120.3(3)
C4' C3' H3' 119.9
C2' C3' H3' 119.9
C5' C4' C3' 119.8(3)
C5' C4' H4' 120.1
C3' C4' H4' 120.1
C4' C5' C6' 120.8(3)
C4' C5' H5' 119.6
C6' C5' H5' 119.6
C5' C6' C1' 119.9(3)
C5' C6' H6' 120.0
C1' C6' H6' 120.0

loop_
_geom_bond_atom_site_label_1
_geom_bond_atom_site_label_2
_geom_bond_distance
C1 O1 1.205(3)
C1 C9 1.494(3)
C1 C2 1.495(3)
C2 C3 1.363(3)
C2 C10 1.466(3)
C3 C1' 1.467(3)
C3 C4 1.475(3)
C4 C5 1.383(3)
C4 C9 1.393(3)
C5 C6 1.389(3)
C5 H5 0.9300
C6 C7 1.393(3)
C6 H6 0.9300
C7 C8 1.413(3)
C7 C13 1.474(3)
C8 C9 1.363(3)
C8 H8 0.9300
C10 O2 1.203(3)
C10 O3 1.331(3)
O3 C11 1.452(3)
C11 C12A 1.346(12)
C11 C12B 1.388(10)
C11 H11A 0.9700
C11 H11B 0.9700
C11 H11C 0.9700
C11 H11D 0.9700
C12A H12A 0.9600
C12A H12B 0.9600
C12A H12C 0.9600
C12B H12D 0.9600
C12B H12E 0.9600
C12B H12F 0.9600
C13 C25 1.388(3)
C13 C14 1.420(3)
C14 C15 1.382(3)
C14 H14 0.9300
C15 C16 1.378(3)
C15 H15 0.9300
C16 N17 1.370(3)
C16 C24 1.414(3)
N17 C18 1.377(3)
N17 C26 1.456(3)
C18 C19 1.377(3)
C18 C23 1.402(3)
C19 C20 1.370(3)
C19 H19 0.9300
C20 C21 1.390(4)
C20 H20 0.9300
C21 C22 1.368(3)
C21 H21 0.9300
C22 C23 1.399(3)
C22 H22 0.9300
C23 C24 1.446(3)
C24 C25 1.393(3)
C25 H25 0.9300
C26 H26A 0.9600
C26 H26B 0.9600
C26 H26C 0.9600
C1' C2' 1.388(3)
C1' C6' 1.395(3)
C2' C3' 1.376(3)
C2' H2' 0.9300
C3' C4' 1.368(3)
C3' H3' 0.9300
C4' C5' 1.368(4)
C4' H4' 0.9300
C5' C6' 1.380(3)
C5' H5' 0.9300
C6' H6' 0.9300

loop_
_geom_torsion_atom_site_label_1
_geom_torsion_atom_site_label_2
_geom_torsion_atom_site_label_3
_geom_torsion_atom_site_label_4
_geom_torsion
O1 C1 C2 C3 -177.9(3)
C9 C1 C2 C3 -1.1(3)
O1 C1 C2 C10 0.9(4)
C9 C1 C2 C10 177.7(2)
C10 C2 C3 C1' 3.7(4)
C1 C2 C3 C1' -177.6(2)
C10 C2 C3 C4 -178.2(2)
C1 C2 C3 C4 0.5(3)
C2 C3 C4 C5 -179.9(2)
C1' C3 C4 C5 -1.6(4)
C2 C3 C4 C9 0.3(3)
C1' C3 C4 C9 178.6(2)
C9 C4 C5 C6 3.0(3)
C3 C4 C5 C6 -176.7(2)
C4 C5 C6 C7 -0.7(4)
C5 C6 C7 C8 -3.0(3)
C5 C6 C7 C13 176.8(2)
C6 C7 C8 C9 4.5(3)
C13 C7 C8 C9 -175.4(2)
C7 C8 C9 C4 -2.4(4)
C7 C8 C9 C1 176.9(2)
C5 C4 C9 C8 -1.5(4)
C3 C4 C9 C8 178.3(2)
C5 C4 C9 C1 179.1(2)
C3 C4 C9 C1 -1.0(3)
O1 C1 C9 C8 -1.1(4)
C2 C1 C9 C8 -178.0(2)
O1 C1 C9 C4 178.2(2)
C2 C1 C9 C4 1.3(3)
C3 C2 C10 O2 -153.9(3)
C1 C2 C10 O2 27.5(4)
C3 C2 C10 O3 30.0(4)
C1 C2 C10 O3 -148.5(2)
O2 C10 O3 C11 8.8(4)
C2 C10 O3 C11 -175.0(2)
C10 O3 C11 C12A 164.6(16)
C10 O3 C11 C12B 118.5(9)
C6 C7 C13 C25 20.6(4)
C8 C7 C13 C25 -159.5(2)
C6 C7 C13 C14 -157.6(2)
C8 C7 C13 C14 22.3(3)
C25 C13 C14 C15 0.9(4)
C7 C13 C14 C15 179.2(2)
C13 C14 C15 C16 -0.7(4)
C14 C15 C16 N17 -179.4(2)
C14 C15 C16 C24 0.2(4)
C15 C16 N17 C18 -179.5(2)
C24 C16 N17 C18 0.8(3)
C15 C16 N17 C26 -3.3(4)
C24 C16 N17 C26 177.1(2)
C16 N17 C18 C19 -179.2(2)
C26 N17 C18 C19 4.5(4)
C16 N17 C18 C23 -0.6(3)
C26 N17 C18 C23 -176.9(2)
N17 C18 C19 C20 179.7(2)
C23 C18 C19 C20 1.2(4)
C18 C19 C20 C21 -0.1(4)
C19 C20 C21 C22 -1.2(4)
C20 C21 C22 C23 1.3(4)
C21 C22 C23 C18 -0.2(4)
C21 C22 C23 C24 179.8(2)
C19 C18 C23 C22 -1.1(4)
N17 C18 C23 C22 -179.8(2)
C19 C18 C23 C24 178.9(2)
N17 C18 C23 C24 0.2(3)
N17 C16 C24 C25 179.7(2)
C15 C16 C24 C25 0.0(4)
N17 C16 C24 C23 -0.7(3)
C15 C16 C24 C23 179.6(2)
C22 C23 C24 C25 -0.2(5)
C18 C23 C24 C25 179.8(3)
C22 C23 C24 C16 -179.7(2)
C18 C23 C24 C16 0.3(3)
C14 C13 C25 C24 -0.7(3)
C7 C13 C25 C24 -178.9(2)
C16 C24 C25 C13 0.2(4)
C23 C24 C25 C13 -179.2(2)
C2 C3 C1' C2' 45.6(3)
C4 C3 C1' C2' -132.3(2)
C2 C3 C1' C6' -134.6(2)
C4 C3 C1' C6' 47.5(3)
C6' C1' C2' C3' 1.1(3)
C3 C1' C2' C3' -179.1(2)
C1' C2' C3' C4' 0.2(4)
C2' C3' C4' C5' -1.1(4)
C3' C4' C5' C6' 0.8(4)
C4' C5' C6' C1' 0.5(4)
C2' C1' C6' C5' -1.4(3)
C3 C1' C6' C5' 178.8(2)
